data_7215229
loop_
_publ_author_name
'Singh, Saumya'
'Venugopalan, Vijay'
'Krishnamoorthy, Kothandam'

_publ_section_title
;
 Organic soluble and uniform film forming oligoethylene glycol substituted
 BODIPY small molecules with improved hole mobility.
;
_journal_issue 26
_journal_name_full 'Physical chemistry chemical physics : PCCP'
_journal_page_first 13376
_journal_page_last 13382
_journal_paper_doi 10.1039/c4cp01098a
_journal_volume 16
_journal_year 2014
_chemical_formula_moiety 'C56 H47 B F2 N4 O'
_chemical_formula_sum 'C56 H47 B F2 N4 O'
_chemical_formula_weight 840.79
_chemical_name_common TBT-1
_chemical_name_systematic
; 
 ? 
;
_space_group_IT_number 2
_symmetry_cell_setting triclinic
_symmetry_space_group_name_Hall '-P 1'
_symmetry_space_group_name_H-M 'P -1'
_atom_sites_solution_hydrogens geom
_atom_sites_solution_primary direct
_atom_sites_solution_secondary difmap
_audit_creation_method SHELXL-97
_cell_angle_alpha 73.484(4)
_cell_angle_beta 86.016(3)
_cell_angle_gamma 72.070(4)
_cell_formula_units_Z 2
_cell_length_a 11.0667(5)
_cell_length_b 13.6645(6)
_cell_length_c 16.4680(6)
_cell_measurement_temperature 100(2)
_cell_measurement_theta_max 28.240
_cell_volume 2271.16(18)
_computing_structure_refinement 'SHELXL-97 (Sheldrick, 1997)'
_computing_structure_solution 'SHELXS-97 (Sheldrick, 1990)'
_diffrn_ambient_temperature 100(2)
_diffrn_measured_fraction_theta_full 0.998
_diffrn_measured_fraction_theta_max 0.826
_diffrn_radiation_monochromator graphite
_diffrn_radiation_source 'fine-focus sealed tube'
_diffrn_radiation_type MoK\a
_diffrn_radiation_wavelength 0.71073
_diffrn_reflns_av_R_equivalents 0.0481
_diffrn_reflns_av_sigmaI/netI 0.1005
_diffrn_reflns_limit_h_max 14
_diffrn_reflns_limit_h_min -14
_diffrn_reflns_limit_k_max 15
_diffrn_reflns_limit_k_min -18
_diffrn_reflns_limit_l_max 21
_diffrn_reflns_limit_l_min -21
_diffrn_reflns_number 18242
_diffrn_reflns_theta_full 25.00
_diffrn_reflns_theta_max 28.24
_diffrn_reflns_theta_min 2.95
_exptl_absorpt_coefficient_mu 0.079
_exptl_absorpt_correction_T_max 0.977
_exptl_absorpt_correction_T_min 0.972
_exptl_absorpt_process_details multi-scan
_exptl_crystal_colour colorless
_exptl_crystal_density_diffrn 1.230
_exptl_crystal_density_meas 1.230
_exptl_crystal_density_method multi-scan
_exptl_crystal_description rod
_exptl_crystal_F_000 884
_exptl_crystal_size_max 0.6
_exptl_crystal_size_mid 0.3
_exptl_crystal_size_min 0.3
_refine_diff_density_max 0.234
_refine_diff_density_min -0.246
_refine_diff_density_rms 0.044
_refine_ls_extinction_method none
_refine_ls_goodness_of_fit_ref 1.034
_refine_ls_hydrogen_treatment constr
_refine_ls_matrix_type full
_refine_ls_number_parameters 582
_refine_ls_number_reflns 9289
_refine_ls_number_restraints 0
_refine_ls_restrained_S_all 1.034
_refine_ls_R_factor_all 0.1661
_refine_ls_R_factor_gt 0.0743
_refine_ls_shift/su_max 0.000
_refine_ls_shift/su_mean 0.000
_refine_ls_structure_factor_coef Fsqd
_refine_ls_weighting_details 'calc w=1/[\s^2^(Fo^2^)+(0.0685P)^2^+0.6071P] where P=(Fo^2^+2Fc^2^)/3'
_refine_ls_weighting_scheme calc
_refine_ls_wR_factor_gt 0.1580
_refine_ls_wR_factor_ref 0.1993
_reflns_number_gt 4465
_reflns_number_total 9289
_reflns_threshold_expression >2sigma(I)
_cod_data_source_file c4cp01098a2.cif
_cod_data_source_block TBT-1
_cod_depositor_comments 'Adding full bibliography for 7215229.cif.'
_cod_original_cell_volume 2271.16(17)
_cod_original_sg_symbol_H-M P-1
_cod_database_code 7215229

loop_
_symmetry_equiv_pos_as_xyz
'x, y, z'
'-x, -y, -z'

loop_
_atom_site_label
_atom_site_type_symbol
_atom_site_fract_x
_atom_site_fract_y
_atom_site_fract_z
_atom_site_U_iso_or_equiv
_atom_site_adp_type
_atom_site_occupancy
_atom_site_symmetry_multiplicity
_atom_site_calc_flag
_atom_site_refinement_flags
B1 B 0.6787(4) 0.3983(3) 0.0616(2) 0.0432(9) Uani 1 1 d .
C2 C 0.7822(3) 0.5196(3) -0.05577(19) 0.0423(8) Uani 1 1 d .
C3 C 0.8534(3) 0.5109(3) -0.1295(2) 0.0456(8) Uani 1 1 d .
C4 C 0.8696(3) 0.4090(3) -0.13682(19) 0.0445(8) Uani 1 1 d .
C5 C 0.8045(3) 0.3578(3) -0.06969(19) 0.0433(8) Uani 1 1 d .
C6 C 0.8968(4) 0.5962(3) -0.1932(2) 0.0629(11) Uani 1 1 d .
H6A H 0.8297 0.6628 -0.2046 0.094 Uiso 1 1 calc R
H6B H 0.9185 0.5757 -0.2448 0.094 Uiso 1 1 calc R
H6C H 0.9699 0.6043 -0.1710 0.094 Uiso 1 1 calc R
C7 C 0.7905(4) 0.2483(3) -0.0502(2) 0.0567(10) Uani 1 1 d .
H7A H 0.7923 0.2179 0.0101 0.085 Uiso 1 1 calc R
H7B H 0.8591 0.2039 -0.0748 0.085 Uiso 1 1 calc R
H7C H 0.7112 0.2527 -0.0734 0.085 Uiso 1 1 calc R
C8 C 0.9481(3) 0.3604(3) -0.20013(19) 0.0439(8) Uani 1 1 d .
C9 C 1.0708(3) 0.3676(3) -0.2141(2) 0.0509(9) Uani 1 1 d .
H9 H 1.1014 0.4037 -0.1842 0.061 Uiso 1 1 calc R
C10 C 1.1482(3) 0.3220(3) -0.2716(2) 0.0521(9) Uani 1 1 d .
H10 H 1.2294 0.3290 -0.2808 0.063 Uiso 1 1 calc R
C11 C 1.1058(3) 0.2666(3) -0.3152(2) 0.0477(9) Uani 1 1 d .
C12 C 0.9838(4) 0.2594(3) -0.3026(2) 0.0527(9) Uani 1 1 d .
H12 H 0.9538 0.2225 -0.3321 0.063 Uiso 1 1 calc R
C13 C 0.9060(3) 0.3072(3) -0.2460(2) 0.0504(9) Uani 1 1 d .
H13 H 0.8234 0.3030 -0.2389 0.061 Uiso 1 1 calc R
C14 C 1.2166(3) 0.2822(3) -0.4493(2) 0.0502(9) Uani 1 1 d .
C15 C 1.1189(4) 0.3579(3) -0.5005(2) 0.0642(11) Uani 1 1 d .
H15 H 1.0353 0.3637 -0.4844 0.077 Uiso 1 1 calc R
C16 C 1.1430(4) 0.4249(3) -0.5750(2) 0.0725(12) Uani 1 1 d .
H16 H 1.0757 0.4757 -0.6087 0.087 Uiso 1 1 calc R
C17 C 1.2649(4) 0.4179(4) -0.6003(3) 0.0755(12) Uani 1 1 d .
H17 H 1.2810 0.4633 -0.6509 0.091 Uiso 1 1 calc R
C18 C 1.3624(4) 0.3437(4) -0.5502(3) 0.0831(13) Uani 1 1 d .
H18 H 1.4456 0.3376 -0.5673 0.100 Uiso 1 1 calc R
C19 C 1.3395(4) 0.2770(3) -0.4743(3) 0.0679(11) Uani 1 1 d .
H19 H 1.4073 0.2283 -0.4398 0.082 Uiso 1 1 calc R
C20 C 1.2616(3) 0.1080(3) -0.3408(2) 0.0556(10) Uani 1 1 d .
C21 C 1.3212(4) 0.0478(3) -0.3961(3) 0.0773(12) Uani 1 1 d .
H21 H 1.3121 0.0790 -0.4542 0.093 Uiso 1 1 calc R
C22 C 1.3929(5) -0.0568(4) -0.3655(5) 0.1033(18) Uani 1 1 d .
H22 H 1.4330 -0.0952 -0.4033 0.124 Uiso 1 1 calc R
C23 C 1.4065(6) -0.1057(4) -0.2807(5) 0.116(2) Uani 1 1 d .
H23 H 1.4561 -0.1766 -0.2606 0.140 Uiso 1 1 calc R
C24 C 1.3460(5) -0.0489(4) -0.2255(4) 0.1081(18) Uani 1 1 d .
H24 H 1.3526 -0.0824 -0.1676 0.130 Uiso 1 1 calc R
C25 C 1.2751(4) 0.0575(3) -0.2545(3) 0.0791(13) Uani 1 1 d .
H25 H 1.2363 0.0953 -0.2160 0.095 Uiso 1 1 calc R
C26 C 0.7403(3) 0.6030(2) -0.01694(19) 0.0408(8) Uani 1 1 d .
C27 C 0.7754(3) 0.7025(3) -0.05524(19) 0.0410(8) Uani 1 1 d .
C28 C 0.8975(3) 0.7046(3) -0.0468(2) 0.0501(9) Uani 1 1 d .
H28 H 0.9574 0.6435 -0.0155 0.060 Uiso 1 1 calc R
C29 C 0.9327(4) 0.7956(3) -0.0840(2) 0.0621(11) Uani 1 1 d .
H29 H 1.0155 0.7958 -0.0781 0.074 Uiso 1 1 calc R
C30 C 0.8438(4) 0.8857(3) -0.1298(3) 0.0654(11) Uani 1 1 d .
C31 C 0.7210(4) 0.8851(3) -0.1386(3) 0.0663(11) Uani 1 1 d .
H31 H 0.6609 0.9466 -0.1692 0.080 Uiso 1 1 calc R
C32 C 0.6877(3) 0.7945(3) -0.1024(2) 0.0543(10) Uani 1 1 d .
H32 H 0.6051 0.7944 -0.1094 0.065 Uiso 1 1 calc R
C33 C 0.9968(5) 0.9805(4) -0.1697(5) 0.148(3) Uani 1 1 d .
H33A H 1.0021 1.0496 -0.2020 0.223 Uiso 1 1 calc R
H33B H 1.0487 0.9269 -0.1950 0.223 Uiso 1 1 calc R
H33C H 1.0262 0.9656 -0.1127 0.223 Uiso 1 1 calc R
C34 C 0.6686(3) 0.5944(3) 0.05554(19) 0.0413(8) Uani 1 1 d .
C35 C 0.6166(3) 0.6666(3) 0.1054(2) 0.0439(8) Uani 1 1 d .
C36 C 0.5490(3) 0.6170(3) 0.16914(19) 0.0423(8) Uani 1 1 d .
C37 C 0.5578(3) 0.5158(3) 0.1575(2) 0.0451(8) Uani 1 1 d .
C38 C 0.6336(3) 0.7742(3) 0.0948(2) 0.0564(10) Uani 1 1 d .
H38A H 0.7197 0.7714 0.0797 0.085 Uiso 1 1 calc R
H38B H 0.6150 0.7934 0.1470 0.085 Uiso 1 1 calc R
H38C H 0.5770 0.8266 0.0508 0.085 Uiso 1 1 calc R
C39 C 0.4941(3) 0.4367(3) 0.2055(2) 0.0554(10) Uani 1 1 d .
H39A H 0.4663 0.4063 0.1671 0.083 Uiso 1 1 calc R
H39B H 0.4221 0.4716 0.2338 0.083 Uiso 1 1 calc R
H39C H 0.5526 0.3810 0.2466 0.083 Uiso 1 1 calc R
C40 C 0.4803(3) 0.6605(3) 0.2379(2) 0.0446(8) Uani 1 1 d .
C41 C 0.3989(3) 0.7640(3) 0.2211(2) 0.0461(8) Uani 1 1 d .
H41 H 0.3867 0.8067 0.1654 0.055 Uiso 1 1 calc R
C42 C 0.3353(3) 0.8056(3) 0.2846(2) 0.0452(8) Uani 1 1 d .
H42 H 0.2804 0.8751 0.2711 0.054 Uiso 1 1 calc R
C43 C 0.3527(3) 0.7447(3) 0.3684(2) 0.0440(8) Uani 1 1 d .
C44 C 0.4358(3) 0.6406(3) 0.3865(2) 0.0527(9) Uani 1 1 d .
H44 H 0.4503 0.5984 0.4423 0.063 Uiso 1 1 calc R
C45 C 0.4960(3) 0.6003(3) 0.3220(2) 0.0512(9) Uani 1 1 d .
H45 H 0.5493 0.5301 0.3352 0.061 Uiso 1 1 calc R
C46 C 0.2577(3) 0.7245(3) 0.5108(2) 0.0479(9) Uani 1 1 d .
C47 C 0.2554(3) 0.7558(3) 0.5839(2) 0.0602(10) Uani 1 1 d .
H47 H 0.2763 0.8173 0.5821 0.072 Uiso 1 1 calc R
C48 C 0.2220(4) 0.6954(4) 0.6598(2) 0.0688(12) Uani 1 1 d .
H48 H 0.2208 0.7169 0.7087 0.083 Uiso 1 1 calc R
C49 C 0.1909(4) 0.6051(4) 0.6641(3) 0.0750(13) Uani 1 1 d .
H49 H 0.1683 0.5652 0.7154 0.090 Uiso 1 1 calc R
C50 C 0.1935(4) 0.5737(3) 0.5914(3) 0.0709(12) Uani 1 1 d .
H50 H 0.1739 0.5115 0.5938 0.085 Uiso 1 1 calc R
C51 C 0.2249(3) 0.6335(3) 0.5154(2) 0.0553(9) Uani 1 1 d .
H51 H 0.2240 0.6124 0.4665 0.066 Uiso 1 1 calc R
C52 C 0.2343(4) 0.9025(3) 0.4142(2) 0.0560(10) Uani 1 1 d .
C53 C 0.3094(4) 0.9690(3) 0.3926(2) 0.0706(12) Uani 1 1 d .
H53 H 0.3972 0.9406 0.3918 0.085 Uiso 1 1 calc R
C54 C 0.2531(6) 1.0792(4) 0.3719(3) 0.0928(15) Uani 1 1 d .
H54 H 0.3036 1.1246 0.3570 0.111 Uiso 1 1 calc R
C55 C 0.1242(7) 1.1212(4) 0.3732(3) 0.1039(19) Uani 1 1 d .
H55 H 0.0868 1.1950 0.3599 0.125 Uiso 1 1 calc R
C56 C 0.0506(5) 1.0544(4) 0.3942(3) 0.1045(18) Uani 1 1 d .
H56 H -0.0372 1.0830 0.3947 0.125 Uiso 1 1 calc R
C57 C 0.1047(4) 0.9452(4) 0.4149(3) 0.0782(13) Uani 1 1 d .
H57 H 0.0535 0.9004 0.4292 0.094 Uiso 1 1 calc R
N1 N 0.7531(2) 0.4241(2) -0.02099(15) 0.0407(7) Uani 1 1 d .
N2 N 0.6306(2) 0.5020(2) 0.09041(15) 0.0413(7) Uani 1 1 d .
N3 N 1.1887(3) 0.2143(2) -0.37196(18) 0.0575(8) Uani 1 1 d .
N4 N 0.2901(3) 0.7884(2) 0.43351(17) 0.0544(8) Uani 1 1 d .
O1 O 0.8692(3) 0.9798(2) -0.1689(2) 0.1073(12) Uani 1 1 d .
F1 F 0.75805(19) 0.31853(15) 0.12390(11) 0.0640(6) Uani 1 1 d .
F2 F 0.57851(19) 0.36507(16) 0.04722(13) 0.0635(6) Uani 1 1 d .

loop_
_atom_site_aniso_label
_atom_site_aniso_U_11
_atom_site_aniso_U_22
_atom_site_aniso_U_33
_atom_site_aniso_U_23
_atom_site_aniso_U_13
_atom_site_aniso_U_12
B1 0.043(2) 0.049(2) 0.037(2) -0.0115(19) 0.0039(18) -0.013(2)
C2 0.050(2) 0.043(2) 0.0332(17) -0.0084(16) 0.0089(15) -0.0158(17)
C3 0.051(2) 0.046(2) 0.0363(18) -0.0094(16) 0.0060(16) -0.0128(17)
C4 0.049(2) 0.051(2) 0.0340(18) -0.0131(16) 0.0061(15) -0.0149(17)
C5 0.049(2) 0.045(2) 0.0353(18) -0.0130(16) 0.0023(16) -0.0124(17)
C6 0.084(3) 0.053(2) 0.048(2) -0.0143(19) 0.026(2) -0.022(2)
C7 0.070(3) 0.056(2) 0.049(2) -0.0196(18) 0.0106(19) -0.023(2)
C8 0.048(2) 0.048(2) 0.0350(18) -0.0118(16) 0.0076(16) -0.0137(17)
C9 0.060(2) 0.057(2) 0.042(2) -0.0208(18) 0.0064(17) -0.0205(19)
C10 0.050(2) 0.061(2) 0.045(2) -0.0164(19) 0.0076(17) -0.0149(19)
C11 0.056(2) 0.045(2) 0.0362(19) -0.0129(16) 0.0081(17) -0.0060(18)
C12 0.066(3) 0.049(2) 0.048(2) -0.0221(18) 0.0111(18) -0.0196(19)
C13 0.052(2) 0.055(2) 0.048(2) -0.0205(18) 0.0086(17) -0.0178(18)
C14 0.054(2) 0.054(2) 0.041(2) -0.0218(18) 0.0104(18) -0.0090(19)
C15 0.045(2) 0.084(3) 0.049(2) -0.010(2) 0.0092(18) -0.007(2)
C16 0.063(3) 0.089(3) 0.046(2) -0.005(2) 0.006(2) -0.009(2)
C17 0.074(3) 0.088(3) 0.056(3) -0.014(2) 0.020(2) -0.021(3)
C18 0.060(3) 0.097(4) 0.083(3) -0.017(3) 0.023(3) -0.024(3)
C19 0.054(3) 0.071(3) 0.070(3) -0.019(2) 0.000(2) -0.008(2)
C20 0.057(2) 0.046(2) 0.063(3) -0.017(2) 0.0038(19) -0.0127(19)
C21 0.082(3) 0.061(3) 0.094(3) -0.041(3) 0.005(3) -0.012(2)
C22 0.099(4) 0.063(3) 0.157(6) -0.060(4) 0.002(4) -0.010(3)
C23 0.100(4) 0.051(3) 0.179(7) -0.017(4) -0.016(5) -0.005(3)
C24 0.106(4) 0.069(4) 0.117(5) 0.005(3) -0.004(4) -0.008(3)
C25 0.082(3) 0.057(3) 0.081(3) -0.007(2) -0.002(3) -0.006(2)
C26 0.0382(19) 0.042(2) 0.0396(18) -0.0122(16) 0.0025(15) -0.0080(16)
C27 0.043(2) 0.042(2) 0.0347(18) -0.0104(15) 0.0087(15) -0.0092(16)
C28 0.045(2) 0.042(2) 0.053(2) -0.0047(17) -0.0016(17) -0.0058(17)
C29 0.051(2) 0.052(2) 0.075(3) -0.001(2) -0.008(2) -0.017(2)
C30 0.065(3) 0.048(2) 0.070(3) 0.007(2) -0.001(2) -0.020(2)
C31 0.055(3) 0.047(2) 0.074(3) 0.006(2) -0.004(2) -0.003(2)
C32 0.043(2) 0.055(2) 0.056(2) -0.0058(19) 0.0003(18) -0.0120(18)
C33 0.112(5) 0.101(4) 0.211(7) 0.044(4) -0.028(5) -0.075(4)
C34 0.043(2) 0.046(2) 0.0346(18) -0.0108(16) 0.0047(15) -0.0131(16)
C35 0.044(2) 0.047(2) 0.0399(18) -0.0156(16) 0.0064(15) -0.0100(16)
C36 0.044(2) 0.042(2) 0.0377(18) -0.0123(16) 0.0059(15) -0.0081(16)
C37 0.040(2) 0.052(2) 0.0390(19) -0.0146(17) 0.0066(15) -0.0063(17)
C38 0.063(2) 0.058(2) 0.053(2) -0.0221(19) 0.0141(18) -0.0210(19)
C39 0.057(2) 0.061(2) 0.052(2) -0.0198(19) 0.0181(18) -0.0218(19)
C40 0.043(2) 0.047(2) 0.043(2) -0.0164(17) 0.0062(16) -0.0105(17)
C41 0.049(2) 0.047(2) 0.0371(18) -0.0100(16) 0.0037(16) -0.0101(17)
C42 0.047(2) 0.0396(19) 0.044(2) -0.0148(16) 0.0060(16) -0.0049(16)
C43 0.046(2) 0.044(2) 0.0400(19) -0.0136(16) 0.0087(16) -0.0108(17)
C44 0.060(2) 0.050(2) 0.0335(18) -0.0086(17) 0.0053(17) 0.0012(18)
C45 0.052(2) 0.044(2) 0.044(2) -0.0080(17) 0.0074(17) -0.0013(17)
C46 0.045(2) 0.053(2) 0.039(2) -0.0125(17) 0.0091(16) -0.0080(17)
C47 0.060(2) 0.070(3) 0.050(2) -0.026(2) 0.0102(19) -0.011(2)
C48 0.059(3) 0.088(3) 0.042(2) -0.019(2) 0.0066(19) 0.002(2)
C49 0.058(3) 0.081(3) 0.058(3) 0.005(3) 0.016(2) -0.008(2)
C50 0.058(3) 0.071(3) 0.069(3) -0.002(2) 0.009(2) -0.017(2)
C51 0.046(2) 0.064(3) 0.052(2) -0.015(2) 0.0058(17) -0.0118(19)
C52 0.066(3) 0.046(2) 0.045(2) -0.0151(18) 0.0119(18) 0.000(2)
C53 0.085(3) 0.056(3) 0.067(3) -0.021(2) 0.011(2) -0.015(2)
C54 0.140(5) 0.056(3) 0.079(3) -0.020(3) 0.019(3) -0.028(3)
C55 0.142(5) 0.050(3) 0.086(4) -0.020(3) 0.029(3) 0.014(3)
C56 0.099(4) 0.073(4) 0.098(4) -0.013(3) 0.028(3) 0.020(3)
C57 0.072(3) 0.073(3) 0.071(3) -0.018(2) 0.021(2) 0.000(2)
N1 0.0457(16) 0.0448(16) 0.0337(14) -0.0145(13) 0.0061(12) -0.0143(13)
N2 0.0443(16) 0.0446(17) 0.0341(15) -0.0103(13) 0.0076(13) -0.0141(13)
N3 0.066(2) 0.0482(19) 0.0456(17) -0.0147(15) 0.0125(15) -0.0002(16)
N4 0.065(2) 0.0462(18) 0.0467(17) -0.0184(15) 0.0201(15) -0.0074(15)
O1 0.090(2) 0.0614(19) 0.144(3) 0.032(2) -0.020(2) -0.0361(18)
F1 0.0709(14) 0.0598(13) 0.0397(11) -0.0073(10) 0.0073(10) 0.0036(11)
F2 0.0635(14) 0.0710(14) 0.0708(14) -0.0322(11) 0.0199(11) -0.0336(12)

loop_
_atom_type_symbol
_atom_type_description
_atom_type_scat_dispersion_real
_atom_type_scat_dispersion_imag
_atom_type_scat_source
C C 0.0033 0.0016 'International Tables Vol C Tables 4.2.6.8 and 6.1.1.4'
H H 0.0000 0.0000 'International Tables Vol C Tables 4.2.6.8 and 6.1.1.4'
B B 0.0013 0.0007 'International Tables Vol C Tables 4.2.6.8 and 6.1.1.4'
F F 0.0171 0.0103 'International Tables Vol C Tables 4.2.6.8 and 6.1.1.4'
N N 0.0061 0.0033 'International Tables Vol C Tables 4.2.6.8 and 6.1.1.4'
O O 0.0106 0.0060 'International Tables Vol C Tables 4.2.6.8 and 6.1.1.4'

loop_
_geom_angle_atom_site_label_1
_geom_angle_atom_site_label_2
_geom_angle_atom_site_label_3
_geom_angle
F2 B1 F1 109.1(3)
F2 B1 N2 110.9(3)
F1 B1 N2 109.3(3)
F2 B1 N1 110.4(3)
F1 B1 N1 110.1(3)
N2 B1 N1 107.1(3)
N1 C2 C26 120.1(3)
N1 C2 C3 108.0(3)
C26 C2 C3 131.9(3)
C4 C3 C2 107.0(3)
C4 C3 C6 124.8(3)
C2 C3 C6 128.1(3)
C3 C4 C5 107.5(3)
C3 C4 C8 126.1(3)
C5 C4 C8 126.3(3)
N1 C5 C4 109.2(3)
N1 C5 C7 122.1(3)
C4 C5 C7 128.7(3)
C3 C6 H6A 109.5
C3 C6 H6B 109.5
H6A C6 H6B 109.5
C3 C6 H6C 109.5
H6A C6 H6C 109.5
H6B C6 H6C 109.5
C5 C7 H7A 109.5
C5 C7 H7B 109.5
H7A C7 H7B 109.5
C5 C7 H7C 109.5
H7A C7 H7C 109.5
H7B C7 H7C 109.5
C13 C8 C9 117.6(3)
C13 C8 C4 123.2(3)
C9 C8 C4 119.2(3)
C10 C9 C8 121.3(3)
C10 C9 H9 119.4
C8 C9 H9 119.4
C11 C10 C9 120.3(3)
C11 C10 H10 119.8
C9 C10 H10 119.8
C10 C11 C12 119.2(3)
C10 C11 N3 120.4(3)
C12 C11 N3 120.3(3)
C11 C12 C13 120.0(3)
C11 C12 H12 120.0
C13 C12 H12 120.0
C8 C13 C12 121.5(3)
C8 C13 H13 119.2
C12 C13 H13 119.2
C15 C14 C19 118.1(3)
C15 C14 N3 119.7(3)
C19 C14 N3 122.3(3)
C16 C15 C14 120.9(4)
C16 C15 H15 119.5
C14 C15 H15 119.5
C17 C16 C15 120.8(4)
C17 C16 H16 119.6
C15 C16 H16 119.6
C18 C17 C16 119.0(4)
C18 C17 H17 120.5
C16 C17 H17 120.5
C17 C18 C19 120.9(4)
C17 C18 H18 119.6
C19 C18 H18 119.6
C14 C19 C18 120.4(4)
C14 C19 H19 119.8
C18 C19 H19 119.8
C25 C20 N3 121.6(4)
C25 C20 C21 117.8(4)
N3 C20 C21 120.6(4)
C22 C21 C20 120.7(5)
C22 C21 H21 119.7
C20 C21 H21 119.7
C23 C22 C21 121.2(5)
C23 C22 H22 119.4
C21 C22 H22 119.4
C22 C23 C24 119.0(5)
C22 C23 H23 120.5
C24 C23 H23 120.5
C23 C24 C25 121.0(5)
C23 C24 H24 119.5
C25 C24 H24 119.5
C24 C25 C20 120.3(5)
C24 C25 H25 119.9
C20 C25 H25 119.9
C34 C26 C2 122.0(3)
C34 C26 C27 119.7(3)
C2 C26 C27 118.3(3)
C28 C27 C32 118.3(3)
C28 C27 C26 120.5(3)
C32 C27 C26 121.1(3)
C27 C28 C29 121.3(3)
C27 C28 H28 119.3
C29 C28 H28 119.3
C30 C29 C28 119.1(3)
C30 C29 H29 120.4
C28 C29 H29 120.4
O1 C30 C29 123.6(4)
O1 C30 C31 116.1(3)
C29 C30 C31 120.3(3)
C32 C31 C30 120.1(3)
C32 C31 H31 120.0
C30 C31 H31 120.0
C31 C32 C27 120.8(3)
C31 C32 H32 119.6
C27 C32 H32 119.6
O1 C33 H33A 109.5
O1 C33 H33B 109.5
H33A C33 H33B 109.5
O1 C33 H33C 109.5
H33A C33 H33C 109.5
H33B C33 H33C 109.5
C26 C34 N2 120.1(3)
C26 C34 C35 131.9(3)
N2 C34 C35 108.0(3)
C36 C35 C34 106.8(3)
C36 C35 C38 125.4(3)
C34 C35 C38 127.8(3)
C35 C36 C37 107.8(3)
C35 C36 C40 126.5(3)
C37 C36 C40 125.7(3)
N2 C37 C36 109.2(3)
N2 C37 C39 122.5(3)
C36 C37 C39 128.3(3)
C35 C38 H38A 109.5
C35 C38 H38B 109.5
H38A C38 H38B 109.5
C35 C38 H38C 109.5
H38A C38 H38C 109.5
H38B C38 H38C 109.5
C37 C39 H39A 109.5
C37 C39 H39B 109.5
H39A C39 H39B 109.5
C37 C39 H39C 109.5
H39A C39 H39C 109.5
H39B C39 H39C 109.5
C41 C40 C45 116.9(3)
C41 C40 C36 121.4(3)
C45 C40 C36 121.7(3)
C42 C41 C40 121.9(3)
C42 C41 H41 119.1
C40 C41 H41 119.1
C41 C42 C43 120.5(3)
C41 C42 H42 119.7
C43 C42 H42 119.7
C42 C43 C44 118.2(3)
C42 C43 N4 120.5(3)
C44 C43 N4 121.3(3)
C45 C44 C43 120.1(3)
C45 C44 H44 119.9
C43 C44 H44 119.9
C44 C45 C40 122.3(3)
C44 C45 H45 118.9
C40 C45 H45 118.9
C51 C46 C47 118.7(3)
C51 C46 N4 122.2(3)
C47 C46 N4 119.1(3)
C46 C47 C48 120.0(4)
C46 C47 H47 120.0
C48 C47 H47 120.0
C49 C48 C47 121.1(4)
C49 C48 H48 119.4
C47 C48 H48 119.4
C48 C49 C50 119.0(4)
C48 C49 H49 120.5
C50 C49 H49 120.5
C51 C50 C49 120.6(4)
C51 C50 H50 119.7
C49 C50 H50 119.7
C50 C51 C46 120.7(4)
C50 C51 H51 119.7
C46 C51 H51 119.7
C57 C52 C53 119.8(4)
C57 C52 N4 119.7(4)
C53 C52 N4 120.5(4)
C52 C53 C54 119.5(4)
C52 C53 H53 120.2
C54 C53 H53 120.2
C55 C54 C53 120.4(5)
C55 C54 H54 119.8
C53 C54 H54 119.8
C56 C55 C54 119.5(5)
C56 C55 H55 120.2
C54 C55 H55 120.2
C55 C56 C57 120.8(5)
C55 C56 H56 119.6
C57 C56 H56 119.6
C52 C57 C56 119.9(5)
C52 C57 H57 120.0
C56 C57 H57 120.0
C5 N1 C2 108.3(3)
C5 N1 B1 126.5(3)
C2 N1 B1 125.2(3)
C37 N2 C34 108.3(3)
C37 N2 B1 126.6(3)
C34 N2 B1 124.8(3)
C20 N3 C14 122.3(3)
C20 N3 C11 119.0(3)
C14 N3 C11 116.5(3)
C43 N4 C46 122.5(3)
C43 N4 C52 118.3(3)
C46 N4 C52 117.9(3)
C30 O1 C33 118.0(3)

loop_
_geom_bond_atom_site_label_1
_geom_bond_atom_site_label_2
_geom_bond_distance
B1 F2 1.379(4)
B1 F1 1.383(4)
B1 N2 1.549(5)
B1 N1 1.550(4)
C2 N1 1.394(4)
C2 C26 1.403(4)
C2 C3 1.414(4)
C3 C4 1.387(4)
C3 C6 1.507(4)
C4 C5 1.411(4)
C4 C8 1.481(4)
C5 N1 1.349(4)
C5 C7 1.493(4)
C6 H6A 0.9600
C6 H6B 0.9600
C6 H6C 0.9600
C7 H7A 0.9600
C7 H7B 0.9600
C7 H7C 0.9600
C8 C13 1.373(5)
C8 C9 1.391(5)
C9 C10 1.382(5)
C9 H9 0.9300
C10 C11 1.372(5)
C10 H10 0.9300
C11 C12 1.381(5)
C11 N3 1.444(4)
C12 C13 1.388(5)
C12 H12 0.9300
C13 H13 0.9300
C14 C15 1.376(5)
C14 C19 1.379(5)
C14 N3 1.424(4)
C15 C16 1.371(5)
C15 H15 0.9300
C16 C17 1.366(5)
C16 H16 0.9300
C17 C18 1.358(6)
C17 H17 0.9300
C18 C19 1.381(5)
C18 H18 0.9300
C19 H19 0.9300
C20 C25 1.388(5)
C20 N3 1.391(4)
C20 C21 1.396(5)
C21 C22 1.369(6)
C21 H21 0.9300
C22 C23 1.363(7)
C22 H22 0.9300
C23 C24 1.369(8)
C23 H23 0.9300
C24 C25 1.383(6)
C24 H24 0.9300
C25 H25 0.9300
C26 C34 1.384(4)
C26 C27 1.484(4)
C27 C28 1.378(4)
C27 C32 1.387(4)
C28 C29 1.380(5)
C28 H28 0.9300
C29 C30 1.372(5)
C29 H29 0.9300
C30 O1 1.368(4)
C30 C31 1.380(5)
C31 C32 1.361(5)
C31 H31 0.9300
C32 H32 0.9300
C33 O1 1.414(5)
C33 H33A 0.9600
C33 H33B 0.9600
C33 H33C 0.9600
C34 N2 1.407(4)
C34 C35 1.422(4)
C35 C36 1.386(4)
C35 C38 1.498(4)
C36 C37 1.423(4)
C36 C40 1.483(4)
C37 N2 1.344(4)
C37 C39 1.481(4)
C38 H38A 0.9600
C38 H38B 0.9600
C38 H38C 0.9600
C39 H39A 0.9600
C39 H39B 0.9600
C39 H39C 0.9600
C40 C41 1.383(4)
C40 C45 1.387(4)
C41 C42 1.379(4)
C41 H41 0.9300
C42 C43 1.385(4)
C42 H42 0.9300
C43 C44 1.397(4)
C43 N4 1.411(4)
C44 C45 1.372(4)
C44 H44 0.9300
C45 H45 0.9300
C46 C51 1.381(5)
C46 C47 1.383(5)
C46 N4 1.417(4)
C47 C48 1.384(5)
C47 H47 0.9300
C48 C49 1.362(6)
C48 H48 0.9300
C49 C50 1.378(6)
C49 H49 0.9300
C50 C51 1.374(5)
C50 H50 0.9300
C51 H51 0.9300
C52 C57 1.373(5)
C52 C53 1.373(5)
C52 N4 1.437(4)
C53 C54 1.389(6)
C53 H53 0.9300
C54 C55 1.366(7)
C54 H54 0.9300
C55 C56 1.362(7)
C55 H55 0.9300
C56 C57 1.374(6)
C56 H56 0.9300
C57 H57 0.9300

loop_
_geom_torsion_atom_site_label_1
_geom_torsion_atom_site_label_2
_geom_torsion_atom_site_label_3
_geom_torsion_atom_site_label_4
_geom_torsion
N1 C2 C3 C4 -1.8(4)
C26 C2 C3 C4 178.7(3)
N1 C2 C3 C6 174.0(3)
C26 C2 C3 C6 -5.6(6)
C2 C3 C4 C5 2.2(4)
C6 C3 C4 C5 -173.8(3)
C2 C3 C4 C8 -174.1(3)
C6 C3 C4 C8 10.0(5)
C3 C4 C5 N1 -1.8(4)
C8 C4 C5 N1 174.5(3)
C3 C4 C5 C7 178.7(3)
C8 C4 C5 C7 -5.1(6)
C3 C4 C8 C13 -133.3(4)
C5 C4 C8 C13 51.1(5)
C3 C4 C8 C9 47.2(5)
C5 C4 C8 C9 -128.4(4)
C13 C8 C9 C10 -0.5(5)
C4 C8 C9 C10 179.0(3)
C8 C9 C10 C11 -1.3(5)
C9 C10 C11 C12 1.8(5)
C9 C10 C11 N3 -176.8(3)
C10 C11 C12 C13 -0.5(5)
N3 C11 C12 C13 178.1(3)
C9 C8 C13 C12 1.8(5)
C4 C8 C13 C12 -177.7(3)
C11 C12 C13 C8 -1.3(5)
C19 C14 C15 C16 1.1(6)
N3 C14 C15 C16 179.5(4)
C14 C15 C16 C17 0.2(7)
C15 C16 C17 C18 -0.3(7)
C16 C17 C18 C19 -0.9(7)
C15 C14 C19 C18 -2.4(6)
N3 C14 C19 C18 179.4(4)
C17 C18 C19 C14 2.3(7)
C25 C20 C21 C22 -1.6(6)
N3 C20 C21 C22 -179.9(4)
C20 C21 C22 C23 1.2(8)
C21 C22 C23 C24 0.7(9)
C22 C23 C24 C25 -2.0(9)
C23 C24 C25 C20 1.6(8)
N3 C20 C25 C24 178.6(4)
C21 C20 C25 C24 0.2(6)
N1 C2 C26 C34 -0.7(5)
C3 C2 C26 C34 178.8(3)
N1 C2 C26 C27 178.9(3)
C3 C2 C26 C27 -1.5(5)
C34 C26 C27 C28 105.3(4)
C2 C26 C27 C28 -74.3(4)
C34 C26 C27 C32 -76.6(4)
C2 C26 C27 C32 103.7(4)
C32 C27 C28 C29 0.1(5)
C26 C27 C28 C29 178.2(3)
C27 C28 C29 C30 0.4(6)
C28 C29 C30 O1 179.9(4)
C28 C29 C30 C31 -0.1(6)
O1 C30 C31 C32 179.4(4)
C29 C30 C31 C32 -0.6(6)
C30 C31 C32 C27 1.1(6)
C28 C27 C32 C31 -0.8(5)
C26 C27 C32 C31 -178.9(3)
C2 C26 C34 N2 -2.9(5)
C27 C26 C34 N2 177.5(3)
C2 C26 C34 C35 179.8(3)
C27 C26 C34 C35 0.2(5)
C26 C34 C35 C36 177.7(3)
N2 C34 C35 C36 0.2(3)
C26 C34 C35 C38 -4.3(6)
N2 C34 C35 C38 178.1(3)
C34 C35 C36 C37 -0.9(4)
C38 C35 C36 C37 -179.0(3)
C34 C35 C36 C40 178.6(3)
C38 C35 C36 C40 0.5(5)
C35 C36 C37 N2 1.4(4)
C40 C36 C37 N2 -178.1(3)
C35 C36 C37 C39 -175.2(3)
C40 C36 C37 C39 5.3(5)
C35 C36 C40 C41 48.0(5)
C37 C36 C40 C41 -132.6(4)
C35 C36 C40 C45 -131.0(4)
C37 C36 C40 C45 48.4(5)
C45 C40 C41 C42 -0.5(5)
C36 C40 C41 C42 -179.5(3)
C40 C41 C42 C43 0.9(5)
C41 C42 C43 C44 -0.1(5)
C41 C42 C43 N4 178.3(3)
C42 C43 C44 C45 -1.2(5)
N4 C43 C44 C45 -179.6(3)
C43 C44 C45 C40 1.7(6)
C41 C40 C45 C44 -0.8(5)
C36 C40 C45 C44 178.2(3)
C51 C46 C47 C48 0.7(5)
N4 C46 C47 C48 179.0(3)
C46 C47 C48 C49 0.0(6)
C47 C48 C49 C50 0.2(6)
C48 C49 C50 C51 -1.1(6)
C49 C50 C51 C46 1.7(6)
C47 C46 C51 C50 -1.5(5)
N4 C46 C51 C50 -179.8(3)
C57 C52 C53 C54 0.3(6)
N4 C52 C53 C54 178.2(3)
C52 C53 C54 C55 0.2(7)
C53 C54 C55 C56 -0.7(8)
C54 C55 C56 C57 0.6(8)
C53 C52 C57 C56 -0.3(6)
N4 C52 C57 C56 -178.3(4)
C55 C56 C57 C52 -0.1(8)
C4 C5 N1 C2 0.7(4)
C7 C5 N1 C2 -179.7(3)
C4 C5 N1 B1 -177.1(3)
C7 C5 N1 B1 2.5(5)
C26 C2 N1 C5 -179.7(3)
C3 C2 N1 C5 0.7(3)
C26 C2 N1 B1 -1.9(5)
C3 C2 N1 B1 178.5(3)
F2 B1 N1 C5 -55.1(4)
F1 B1 N1 C5 65.4(4)
N2 B1 N1 C5 -175.9(3)
F2 B1 N1 C2 127.4(3)
F1 B1 N1 C2 -112.0(3)
N2 B1 N1 C2 6.7(4)
C36 C37 N2 C34 -1.3(3)
C39 C37 N2 C34 175.5(3)
C36 C37 N2 B1 172.1(3)
C39 C37 N2 B1 -11.0(5)
C26 C34 N2 C37 -177.2(3)
C35 C34 N2 C37 0.7(3)
C26 C34 N2 B1 9.3(4)
C35 C34 N2 B1 -172.8(3)
F2 B1 N2 C37 56.8(4)
F1 B1 N2 C37 -63.5(4)
N1 B1 N2 C37 177.3(3)
F2 B1 N2 C34 -130.8(3)
F1 B1 N2 C34 108.9(3)
N1 B1 N2 C34 -10.4(4)
C25 C20 N3 C14 149.9(4)
C21 C20 N3 C14 -31.8(5)
C25 C20 N3 C11 -12.3(5)
C21 C20 N3 C11 166.0(4)
C15 C14 N3 C20 144.7(4)
C19 C14 N3 C20 -37.0(5)
C15 C14 N3 C11 -52.6(5)
C19 C14 N3 C11 125.6(4)
C10 C11 N3 C20 91.4(4)
C12 C11 N3 C20 -87.2(4)
C10 C11 N3 C14 -71.8(4)
C12 C11 N3 C14 109.6(4)
C42 C43 N4 C46 151.9(3)
C44 C43 N4 C46 -29.8(5)
C42 C43 N4 C52 -14.9(5)
C44 C43 N4 C52 163.4(3)
C51 C46 N4 C43 -32.8(5)
C47 C46 N4 C43 148.9(3)
C51 C46 N4 C52 134.0(4)
C47 C46 N4 C52 -44.2(5)
C57 C52 N4 C43 113.1(4)
C53 C52 N4 C43 -64.8(5)
C57 C52 N4 C46 -54.3(5)
C53 C52 N4 C46 127.8(4)
C29 C30 O1 C33 7.0(7)
C31 C30 O1 C33 -173.0(5)
